data_2103104
loop_
_publ_author_name
'Kazheva, Olga'
'Canadell, Enric'
'Aleksandrov, Grigorii'
'Kushch, Nataliya'
'Dyachenko, Oleg'

_publ_section_title
; Crystal and electronic structure of a new metallic modification of
(ET)~2~[KHg(NCS)~4~]
;
_journal_issue 2
_journal_name_full 'Acta Crystallographica, Section B'
_journal_page_first 471
_journal_page_last 476
_journal_paper_doi 10.1107/S0108768102001052
_journal_volume 58
_journal_year 2002
_chemical_formula_sum 'C24 H20 Hg K N4 S20'
_chemical_formula_weight 1245.33
_chemical_name_common '[Bis(ethylenedithio)tetrathiafulvalene] tetrathiocyanatokalium mercury 2:1'
_space_group_IT_number 2
_symmetry_cell_setting triclinic
_symmetry_space_group_name_Hall '-P 1'
_symmetry_space_group_name_H-M 'P -1'
_atom_sites_solution_hydrogens 'not found'
_atom_sites_solution_primary direct
_atom_sites_solution_secondary difmap
_atom_type_scat_source
; 'C'  'C'   0.0033   0.0016
 'International Tables Vol C Tables 4.2.6.8 and 6.1.1.4'
 'K'  'K'   0.2009   0.2494
 'International Tables Vol C Tables 4.2.6.8 and 6.1.1.4'
 'N'  'N'   0.0061   0.0033
 'International Tables Vol C Tables 4.2.6.8 and 6.1.1.4'
 'S'  'S'   0.1246   0.1234
 'International Tables Vol C Tables 4.2.6.8 and 6.1.1.4'
 'Hg'  'Hg'  -2.3894   9.2266
 'International Tables Vol C Tables 4.2.6.8 and 6.1.1.4'
 'H'  'H'   0.0000   0.0000
 'International Tables Vol C Tables 4.2.6.8 and 6.1.1.4'
;
_cell_angle_alpha 86.20(3)
_cell_angle_beta 86.02(3)
_cell_angle_gamma 81.00(3)
_cell_formula_units_Z 2
_cell_length_a 6.6480(10)
_cell_length_b 14.888(3)
_cell_length_c 20.380(4)
_cell_measurement_temperature 110(2)
_cell_volume 1984.3(6)
_computing_structure_refinement 'SHELXL-97 (Sheldrick, 1997)'
_computing_structure_solution 'SHELXS-97 (Sheldrick, 1990)'
_diffrn_ambient_temperature 110(2)
_diffrn_detector_area_resol_mean CCD
_diffrn_measured_fraction_theta_full 0.700
_diffrn_measured_fraction_theta_max 0.700
_diffrn_measurement_device_type 'Bruker AXS SMART 1000'
_diffrn_measurement_method omega-scanning
_diffrn_radiation_monochromator graphite
_diffrn_radiation_source 'fine-focus sealed tube'
_diffrn_radiation_type MoK\a
_diffrn_radiation_wavelength 0.71069
_diffrn_reflns_av_R_equivalents 0.1139
_diffrn_reflns_av_sigmaI/netI 0.1089
_diffrn_reflns_limit_h_max 9
_diffrn_reflns_limit_h_min -9
_diffrn_reflns_limit_k_max 11
_diffrn_reflns_limit_k_min -20
_diffrn_reflns_limit_l_max 28
_diffrn_reflns_limit_l_min -24
_diffrn_reflns_number 9096
_diffrn_reflns_theta_full 30.02
_diffrn_reflns_theta_max 30.02
_diffrn_reflns_theta_min 1.76
_diffrn_standards_decay_% 0
_exptl_absorpt_coefficient_mu 5.065
_exptl_absorpt_correction_T_max 0.658
_exptl_absorpt_correction_T_min 0.188
_exptl_absorpt_correction_type 'semiempirical (Sheldrick, 1997)'
_exptl_crystal_colour black
_exptl_crystal_density_diffrn 2.084
_exptl_crystal_density_meas ?
_exptl_crystal_density_method .
_exptl_crystal_description 'rhombic plates'
_exptl_crystal_F_000 1222
_exptl_crystal_size_max 0.58
_exptl_crystal_size_mid 0.25
_exptl_crystal_size_min 0.12
_refine_diff_density_max 2.748
_refine_diff_density_min -2.067
_refine_ls_extinction_method none
_refine_ls_goodness_of_fit_ref 0.804
_refine_ls_hydrogen_treatment none
_refine_ls_matrix_type full
_refine_ls_number_parameters 462
_refine_ls_number_reflns 8123
_refine_ls_number_restraints 2
_refine_ls_restrained_S_all 0.812
_refine_ls_R_factor_all 0.0703
_refine_ls_R_factor_gt 0.0555
_refine_ls_shift/su_max 0.003
_refine_ls_shift/su_mean 0.000
_refine_ls_structure_factor_coef Fsqd
_refine_ls_weighting_details 'w=1/[\s^2^(Fo^2^)+(0.1000P)^2^+0.0000P] where P=(Fo^2^+2Fc^2^)/3'
_refine_ls_weighting_scheme calc
_refine_ls_wR_factor_gt 0.1294
_refine_ls_wR_factor_ref 0.1403
_reflns_number_gt 5862
_reflns_number_total 8123
_reflns_threshold_expression >2sigma(I)
_cod_data_source_file av0050.cif
_cod_depositor_comments
;
The following automatic conversions were performed:

'_refine_ls_weighting_scheme' value 'calc
w=1/[\s^2^(Fo^2^)+(0.1000P)^2^+0.0000P] where P=(Fo^2^+2Fc^2^)/3' was
changed to 'calc'. New tag '_refine_ls_weighting_details' was
created. The value of the new tag was set to
'w=1/[\s^2^(Fo^2^)+(0.1000P)^2^+0.0000P] where P=(Fo^2^+2Fc^2^)/3'.

Automatic conversion script
Id: cif_fix_values 3143 2015-03-26 13:38:13Z robertas 
;
_cod_original_sg_symbol_H-M P-1
_cod_database_code 2103104

loop_
_symmetry_equiv_pos_as_xyz
'x, y, z'
'-x, -y, -z'

loop_
_atom_site_label
_atom_site_fract_x
_atom_site_fract_y
_atom_site_fract_z
_atom_site_U_iso_or_equiv
_atom_site_adp_type
_atom_site_calc_flag
_atom_site_refinement_flags
_atom_site_occupancy
_atom_site_type_symbol
Hg1 0.93364(5) 0.695764(17) 0.019695(11) 0.04259(7) Uani d D 1 Hg
K1 0.2870(2) 0.90255(10) 0.00424(7) 0.0443(4) Uani d . 1 K
S1 0.7713(4) 0.56878(11) -0.01789(9) 0.0622(6) Uani d . 1 S
S2 1.2845(4) 0.67444(19) 0.07237(11) 0.0450(8) Uani d P 0.646(5) S
S2' 1.1955(8) 0.6192(3) 0.0895(2) 0.0469(14) Uani d PD 0.380(5) S
S3 0.6773(3) 0.80107(10) 0.09393(7) 0.0386(4) Uani d . 1 S
S4 0.9941(3) 0.80075(10) -0.08568(7) 0.0354(4) Uani d . 1 S
S5 0.7333(2) 0.21093(9) 0.26544(6) 0.0250(3) Uani d . 1 S
S6 0.2092(2) 0.21783(10) 0.30870(6) 0.0274(3) Uani d . 1 S
S7 0.77982(19) 0.15607(9) 0.40728(6) 0.0220(3) Uani d . 1 S
S8 0.34173(19) 0.15784(9) 0.44019(6) 0.0216(3) Uani d . 1 S
S9 0.87527(19) 0.08666(9) 0.55761(6) 0.0227(3) Uani d . 1 S
S10 0.43834(19) 0.08175(9) 0.58833(6) 0.0207(3) Uani d . 1 S
S11 1.0032(2) 0.03450(9) 0.69031(6) 0.0254(3) Uani d . 1 S
S12 0.4809(2) 0.03507(9) 0.73108(6) 0.0227(3) Uani d . 1 S
S13 0.9677(2) 0.46215(10) 0.24570(6) 0.0276(3) Uani d . 1 S
S14 0.4541(2) 0.50920(9) 0.20977(6) 0.0256(3) Uani d . 1 S
S15 0.80991(19) 0.40848(8) 0.37878(6) 0.0206(3) Uani d . 1 S
S16 0.37740(19) 0.45294(9) 0.34982(6) 0.0208(3) Uani d . 1 S
S17 0.67808(19) 0.35393(8) 0.53020(6) 0.0202(3) Uani d . 1 S
S18 0.24604(19) 0.40200(8) 0.50070(6) 0.0207(3) Uani d . 1 S
S19 0.5994(2) 0.29093(8) 0.66831(6) 0.0218(3) Uani d . 1 S
S20 0.0801(2) 0.34988(9) 0.63219(6) 0.0244(3) Uani d . 1 S
N1 0.4469(15) 0.6756(7) -0.0757(4) 0.121(3) Uani d . 1 N
N2 1.1717(10) 0.7552(4) 0.1900(3) 0.0558(17) Uani d . 1 N
N3 0.9059(10) 0.9469(4) 0.0809(3) 0.0503(17) Uani d . 1 N
N4 0.6438(10) 0.9337(4) -0.0708(2) 0.0463(16) Uani d . 1 N
C1 0.5872(15) 0.6317(6) -0.0511(4) 0.071(2) Uani d . 1 C
C2 1.1998(11) 0.7162(5) 0.1433(3) 0.0424(17) Uani d . 1 C
C3 0.8141(11) 0.8860(4) 0.0874(2) 0.0404(17) Uani d . 1 C
C4 0.7850(11) 0.8801(4) -0.0771(3) 0.0369(16) Uani d . 1 C
C5 0.5320(8) 0.2005(3) 0.2124(2) 0.0238(12) Uani d . 1 C
C6 0.3304(8) 0.2593(4) 0.2319(2) 0.0233(12) Uani d . 1 C
C7 0.6161(8) 0.1867(3) 0.3427(2) 0.0197(11) Uani d . 1 C
C8 0.4165(8) 0.1889(3) 0.3587(2) 0.0221(12) Uani d . 1 C
C9 0.5887(7) 0.1348(3) 0.4675(2) 0.0181(11) Uani d . 1 C
C10 0.6303(7) 0.1042(3) 0.5293(2) 0.0182(11) Uani d . 1 C
C11 0.8006(8) 0.0535(3) 0.6382(2) 0.0189(11) Uani d . 1 C
C12 0.5997(8) 0.0532(3) 0.6540(2) 0.0178(11) Uani d . 1 C
C13 0.8818(8) -0.0008(4) 0.7681(2) 0.0242(12) Uani d . 1 C
C14 0.6758(8) 0.0565(4) 0.7836(2) 0.0250(12) Uani d . 1 C
C15 0.6724(10) 0.5074(8) 0.1545(3) 0.085(3) Uani d D 1 C
C16 0.8613(13) 0.4535(8) 0.1685(3) 0.095(4) Uani d D 1 C
C17 0.5567(8) 0.4706(3) 0.2856(2) 0.0209(11) Uani d . 1 C
C18 0.7538(8) 0.4518(3) 0.2996(2) 0.0204(11) Uani d . 1 C
C19 0.5562(7) 0.4178(3) 0.4080(2) 0.0190(11) Uani d . 1 C
C20 0.5005(8) 0.3945(3) 0.4720(2) 0.0190(11) Uani d . 1 C
C21 0.2965(8) 0.3579(3) 0.5805(2) 0.0194(11) Uani d . 1 C
C22 0.4959(8) 0.3360(3) 0.5944(2) 0.0184(11) Uani d . 1 C
C23 0.1892(8) 0.2682(3) 0.6951(3) 0.0255(12) Uani d . 1 C
C24 0.3730(8) 0.2981(4) 0.7242(2) 0.0234(12) Uani d . 1 C

loop_
_atom_site_aniso_label
_atom_site_aniso_U_11
_atom_site_aniso_U_22
_atom_site_aniso_U_33
_atom_site_aniso_U_12
_atom_site_aniso_U_13
_atom_site_aniso_U_23
Hg1 0.07108(18) 0.03245(12) 0.01759(10) 0.01053(11) -0.00202(11) 0.00312(9)
K1 0.0603(9) 0.0388(7) 0.0314(6) 0.0031(7) -0.0137(7) 0.0030(6)
S1 0.1153(16) 0.0216(7) 0.0421(9) -0.0066(9) 0.0351(10) 0.0053(7)
S2 0.0615(17) 0.0474(15) 0.0208(11) 0.0168(12) -0.0133(11) -0.0106(10)
S2' 0.065(3) 0.046(3) 0.0259(19) 0.009(2) -0.020(2) -0.0017(18)
S3 0.0597(10) 0.0316(7) 0.0187(6) 0.0078(7) 0.0014(7) 0.0021(6)
S4 0.0604(9) 0.0269(7) 0.0172(6) -0.0006(7) -0.0081(6) 0.0014(5)
S5 0.0282(6) 0.0326(7) 0.0134(5) -0.0054(5) -0.0037(5) 0.0094(5)
S6 0.0268(6) 0.0374(7) 0.0169(5) -0.0026(6) -0.0074(5) 0.0067(5)
S7 0.0256(6) 0.0270(6) 0.0141(5) -0.0072(5) -0.0060(5) 0.0062(5)
S8 0.0249(6) 0.0252(6) 0.0147(5) -0.0048(5) -0.0031(5) 0.0042(5)
S9 0.0258(6) 0.0300(6) 0.0132(5) -0.0086(5) -0.0041(5) 0.0050(5)
S10 0.0251(6) 0.0238(6) 0.0134(5) -0.0057(5) -0.0039(5) 0.0040(5)
S11 0.0271(6) 0.0334(7) 0.0162(5) -0.0069(5) -0.0077(5) 0.0063(5)
S12 0.0285(6) 0.0265(6) 0.0131(5) -0.0060(5) -0.0040(5) 0.0066(5)
S13 0.0284(7) 0.0367(7) 0.0166(6) -0.0057(5) -0.0008(5) 0.0089(5)
S14 0.0331(7) 0.0299(6) 0.0147(5) -0.0088(5) -0.0074(5) 0.0091(5)
S15 0.0247(6) 0.0230(6) 0.0136(5) -0.0032(5) -0.0039(5) 0.0048(5)
S16 0.0255(6) 0.0245(6) 0.0128(5) -0.0061(5) -0.0050(5) 0.0055(5)
S17 0.0259(6) 0.0202(5) 0.0148(5) -0.0056(5) -0.0056(5) 0.0063(4)
S18 0.0239(6) 0.0241(6) 0.0145(5) -0.0055(5) -0.0053(5) 0.0051(5)
S19 0.0294(6) 0.0213(6) 0.0147(5) -0.0059(5) -0.0050(5) 0.0072(5)
S20 0.0274(6) 0.0300(6) 0.0160(5) -0.0075(5) -0.0036(5) 0.0076(5)
N1 0.120(7) 0.183(8) 0.056(4) -0.048(6) -0.009(4) 0.082(5)
N2 0.062(4) 0.051(3) 0.058(4) -0.021(3) 0.002(3) -0.010(3)
N3 0.083(4) 0.034(3) 0.029(3) 0.006(3) -0.009(3) 0.003(2)
N4 0.078(4) 0.035(3) 0.022(2) 0.001(3) -0.007(3) 0.008(2)
C1 0.116(6) 0.072(5) 0.033(3) -0.049(4) -0.003(4) 0.024(4)
C2 0.054(4) 0.044(3) 0.023(3) 0.001(3) 0.005(3) 0.015(3)
C3 0.079(5) 0.029(3) 0.008(2) 0.005(3) -0.004(3) 0.002(2)
C4 0.066(4) 0.029(3) 0.015(2) -0.005(3) -0.014(3) 0.009(2)
C5 0.035(3) 0.023(2) 0.013(2) -0.003(2) -0.005(2) -0.0001(19)
C6 0.029(3) 0.026(2) 0.013(2) -0.001(2) 0.001(2) 0.007(2)
C7 0.029(3) 0.019(2) 0.010(2) -0.0048(19) -0.0031(19) 0.0053(18)
C8 0.035(3) 0.017(2) 0.014(2) 0.000(2) -0.007(2) -0.0011(18)
C9 0.021(2) 0.017(2) 0.018(2) -0.0098(18) -0.0031(19) 0.0011(18)
C10 0.022(2) 0.020(2) 0.012(2) -0.0061(18) 0.0031(19) 0.0009(18)
C11 0.027(2) 0.021(2) 0.0093(19) -0.0063(19) -0.0035(19) 0.0007(18)
C12 0.031(3) 0.013(2) 0.0102(19) -0.0053(18) -0.0042(19) 0.0024(17)
C13 0.034(3) 0.025(2) 0.012(2) -0.005(2) 0.000(2) 0.0071(19)
C14 0.027(3) 0.029(3) 0.018(2) -0.003(2) -0.003(2) -0.002(2)
C15 0.037(4) 0.202(10) 0.018(3) -0.040(5) 0.003(3) 0.024(4)
C16 0.056(5) 0.195(11) 0.017(3) 0.035(6) -0.005(3) -0.014(5)
C17 0.033(3) 0.016(2) 0.013(2) -0.0047(19) -0.004(2) 0.0064(18)
C18 0.032(3) 0.015(2) 0.015(2) -0.0080(19) -0.003(2) 0.0064(18)
C19 0.022(2) 0.021(2) 0.013(2) -0.0007(19) -0.0053(19) 0.0075(18)
C20 0.031(3) 0.0115(19) 0.014(2) -0.0052(18) -0.0059(19) 0.0107(17)
C21 0.026(2) 0.019(2) 0.015(2) -0.0079(18) -0.0028(19) 0.0006(18)
C22 0.027(2) 0.016(2) 0.012(2) -0.0046(18) -0.0026(19) 0.0040(18)
C23 0.036(3) 0.020(2) 0.023(2) -0.011(2) -0.011(2) 0.006(2)
C24 0.021(2) 0.027(2) 0.021(2) -0.006(2) 0.000(2) 0.006(2)

loop_
_geom_angle_atom_site_label_1
_geom_angle_atom_site_label_2
_geom_angle_atom_site_label_3
_geom_angle_site_symmetry_1
_geom_angle_site_symmetry_3
_geom_angle
_geom_angle_publ_flag
S2' Hg1 S1 . . 103.91(13) yes
S2' Hg1 S2 . . 25.22(13) yes
S1 Hg1 S2 . . 124.61(8) yes
S2' Hg1 S3 . . 106.81(11) yes
S1 Hg1 S3 . . 111.00(7) yes
S2 Hg1 S3 . . 107.14(7) yes
S2' Hg1 S4 . . 125.64(13) yes
S1 Hg1 S4 . . 105.92(6) yes
S2 Hg1 S4 . . 102.51(8) yes
S3 Hg1 S4 . . 103.35(5) yes
S2' Hg1 K1 . 1_655 83.91(13) no
S1 Hg1 K1 . 1_655 157.11(5) no
S2 Hg1 K1 . 1_655 59.14(7) no
S3 Hg1 K1 . 1_655 86.48(5) no
S4 Hg1 K1 . 1_655 53.96(4) no
N4 K1 N3 . 1_455 157.56(17) no
N4 K1 N3 . 2_675 83.32(17) no
N3 K1 N3 1_455 2_675 81.01(17) no
N4 K1 N4 . 2_675 82.77(17) no
N3 K1 N4 1_455 2_675 78.16(18) no
N3 K1 N4 2_675 2_675 77.15(16) no
N4 K1 S4 . 1_455 109.95(12) no
N3 K1 S4 1_455 1_455 82.03(13) no
N3 K1 S4 2_675 1_455 77.04(13) no
N4 K1 S4 2_675 1_455 149.51(13) no
N4 K1 S3 . . 74.64(12) no
N3 K1 S3 1_455 . 113.96(12) no
N3 K1 S3 2_675 . 151.58(15) no
N4 K1 S3 2_675 . 82.40(12) no
S4 K1 S3 1_455 . 127.17(6) no
N4 K1 C3 . 1_455 173.32(15) no
N3 K1 C3 1_455 1_455 17.95(15) no
N3 K1 C3 2_675 1_455 90.03(17) no
N4 K1 C3 2_675 1_455 95.26(16) no
S4 K1 C3 1_455 1_455 68.83(11) no
S3 K1 C3 . 1_455 111.50(10) no
N4 K1 S2 . 1_455 115.73(13) no
N3 K1 S2 1_455 1_455 85.72(13) no
N3 K1 S2 2_675 1_455 147.46(15) no
N4 K1 S2 2_675 1_455 128.83(11) no
S4 K1 S2 1_455 1_455 71.76(6) no
S3 K1 S2 . 1_455 60.60(6) no
C3 K1 S2 1_455 1_455 70.44(11) no
N4 K1 Hg1 . 1_455 134.53(12) no
N3 K1 Hg1 1_455 1_455 66.50(13) no
N3 K1 Hg1 2_675 1_455 109.19(14) no
N4 K1 Hg1 2_675 1_455 142.01(12) no
S4 K1 Hg1 1_455 1_455 39.15(3) no
S3 K1 Hg1 . 1_455 99.09(5) no
C3 K1 Hg1 1_455 1_455 48.59(10) no
S2 K1 Hg1 1_455 1_455 38.52(5) no
N4 K1 K1 . 2_675 42.81(12) no
N3 K1 K1 1_455 2_675 117.24(13) no
N3 K1 K1 2_675 2_675 76.84(14) no
N4 K1 K1 2_675 2_675 39.96(12) no
S4 K1 K1 1_455 2_675 144.21(6) no
S3 K1 K1 . 2_675 74.81(5) no
C3 K1 K1 1_455 2_675 134.89(12) no
S2 K1 K1 1_455 2_675 135.29(8) no
Hg1 K1 K1 1_455 2_675 173.67(6) no
N4 K1 K1 . 2_575 121.81(12) no
N3 K1 K1 1_455 2_575 40.81(11) no
N3 K1 K1 2_675 2_575 40.20(13) no
N4 K1 K1 2_675 2_575 73.66(13) no
S4 K1 K1 1_455 2_575 76.17(5) no
S3 K1 K1 . 2_575 147.92(6) no
C3 K1 K1 1_455 2_575 51.58(10) no
S2 K1 K1 1_455 2_575 120.60(8) no
Hg1 K1 K1 1_455 2_575 87.53(5) no
K1 K1 K1 2_675 2_575 98.54(6) no
C1 S1 Hg1 . . 96.2(3) yes
S2' S2 C2 . . 83.6(4) yes
S2' S2 Hg1 . . 68.2(3) yes
C2 S2 Hg1 . . 96.8(3) yes
S2' S2 K1 . 1_655 148.4(3) no
C2 S2 K1 . 1_655 88.8(3) no
Hg1 S2 K1 . 1_655 82.34(7) no
S2 S2' C2 . . 60.4(3) yes
S2 S2' Hg1 . . 86.5(3) yes
C2 S2' Hg1 . . 96.9(3) yes
C3 S3 Hg1 . . 94.5(2) yes
C3 S3 K1 . . 97.8(2) no
Hg1 S3 K1 . . 109.20(6) no
C4 S4 Hg1 . . 99.2(2) yes
C4 S4 K1 . 1_655 95.7(2) no
Hg1 S4 K1 . 1_655 86.88(5) no
C7 S5 C5 . . 100.7(2) yes
C8 S6 C6 . . 102.2(2) yes
C9 S7 C7 . . 96.1(2) yes
C9 S8 C8 . . 95.5(2) yes
C10 S9 C11 . . 95.3(2) yes
C10 S10 C12 . . 96.0(2) yes
C11 S11 C13 . . 102.6(2) yes
C12 S12 C14 . . 100.5(2) yes
C18 S13 C16 . . 100.1(3) yes
C17 S14 C15 . . 103.5(3) yes
C19 S15 C18 . . 94.5(2) yes
C19 S16 C17 . . 95.1(2) yes
C20 S17 C22 . . 95.3(2) yes
C20 S18 C21 . . 95.6(2) yes
C22 S19 C24 . . 101.5(2) yes
C21 S20 C23 . . 99.9(2) yes
C3 N3 K1 . 1_655 112.2(5) no
C3 N3 K1 . 2_675 112.9(5) no
K1 N3 K1 1_655 2_675 98.99(17) no
C4 N4 K1 . . 123.8(5) no
C4 N4 K1 . 2_675 114.3(5) no
K1 N4 K1 . 2_675 97.23(17) no
N1 C1 S1 . . 177.6(9) yes
N2 C2 S2 . . 166.3(7) yes
N2 C2 S2' . . 156.8(6) yes
S2 C2 S2' . . 36.0(2) yes
N3 C3 S3 . . 177.5(6) yes
N3 C3 K1 . 1_655 49.9(4) no
S3 C3 K1 . 1_655 130.4(3) no
N4 C4 S4 . . 179.4(5) yes
C6 C5 S5 . . 112.9(3) yes
C5 C6 S6 . . 113.0(3) yes
C8 C7 S5 . . 127.9(4) yes
C8 C7 S7 . . 116.1(4) yes
S5 C7 S7 . . 116.0(3) yes
C7 C8 S6 . . 129.2(4) yes
C7 C8 S8 . . 118.1(4) yes
S6 C8 S8 . . 112.7(3) yes
C10 C9 S8 . . 123.3(4) yes
C10 C9 S7 . . 122.5(4) yes
S8 C9 S7 . . 114.2(3) yes
C9 C10 S9 . . 123.2(4) yes
C9 C10 S10 . . 121.9(4) yes
S9 C10 S10 . . 114.8(3) yes
C12 C11 S9 . . 118.4(4) yes
C12 C11 S11 . . 128.5(4) yes
S9 C11 S11 . . 112.8(3) yes
C11 C12 S12 . . 128.1(4) yes
C11 C12 S10 . . 115.4(3) yes
S12 C12 S10 . . 116.3(3) yes
C14 C13 S11 . . 112.8(3) yes
C13 C14 S12 . . 112.8(4) yes
C16 C15 S14 . . 121.8(6) yes
C15 C16 S13 . . 119.3(7) yes
C18 C17 S16 . . 116.7(4) yes
C18 C17 S14 . . 128.3(4) yes
S16 C17 S14 . . 115.1(3) yes
C17 C18 S15 . . 117.9(4) yes
C17 C18 S13 . . 127.3(4) yes
S15 C18 S13 . . 114.8(3) yes
C20 C19 S16 . . 122.0(4) yes
C20 C19 S15 . . 122.3(4) yes
S16 C19 S15 . . 115.6(3) yes
C19 C20 S18 . . 122.1(4) yes
C19 C20 S17 . . 122.6(4) yes
S18 C20 S17 . . 115.3(3) yes
C22 C21 S20 . . 128.7(4) yes
C22 C21 S18 . . 116.9(4) yes
S20 C21 S18 . . 114.4(3) yes
C21 C22 S19 . . 128.8(4) yes
C21 C22 S17 . . 116.9(3) yes
S19 C22 S17 . . 114.3(3) yes
C24 C23 S20 . . 112.2(3) yes
C23 C24 S19 . . 113.9(4) yes

loop_
_geom_bond_atom_site_label_1
_geom_bond_atom_site_label_2
_geom_bond_site_symmetry_2
_geom_bond_distance
_geom_bond_publ_flag
Hg1 S2' . 2.420(4) yes
Hg1 S1 . 2.504(2) yes
Hg1 S2 . 2.601(3) yes
Hg1 S3 . 2.6023(18) yes
Hg1 S4 . 2.6169(16) yes
Hg1 K1 1_655 4.1384(19) no
K1 N4 . 2.815(6) no
K1 N3 1_455 2.891(7) no
K1 N3 2_675 2.928(6) no
K1 N4 2_675 2.979(6) no
K1 S4 1_455 3.352(2) no
K1 S3 . 3.379(2) no
K1 C3 1_455 3.502(7) no
K1 S2 1_455 3.585(3) no
K1 Hg1 1_455 4.1385(19) no
K1 K1 2_675 4.348(3) no
K1 K1 2_575 4.424(3) no
S1 C1 . 1.583(9) yes
S2 S2' . 1.110(6) yes
S2 C2 . 1.641(7) yes
S2 K1 1_655 3.585(3) no
S2' C2 . 1.876(8) yes
S3 C3 . 1.663(7) yes
S4 C4 . 1.685(7) yes
S4 K1 1_655 3.352(2) no
S5 C7 . 1.749(5) yes
S5 C5 . 1.809(5) yes
S6 C8 . 1.753(5) yes
S6 C6 . 1.826(5) yes
S7 C9 . 1.755(5) yes
S7 C7 . 1.757(5) yes
S8 C9 . 1.746(5) yes
S8 C8 . 1.754(5) yes
S9 C10 . 1.741(5) yes
S9 C11 . 1.745(5) yes
S10 C10 . 1.747(5) yes
S10 C12 . 1.761(5) yes
S11 C11 . 1.749(5) yes
S11 C13 . 1.813(5) yes
S12 C12 . 1.733(5) yes
S12 C14 . 1.814(5) yes
S13 C18 . 1.756(5) yes
S13 C16 . 1.789(8) yes
S14 C17 . 1.757(5) yes
S14 C15 . 1.772(7) yes
S15 C19 . 1.737(5) yes
S15 C18 . 1.741(5) yes
S16 C19 . 1.736(5) yes
S16 C17 . 1.744(5) yes
S17 C20 . 1.744(5) yes
S17 C22 . 1.756(5) yes
S18 C20 . 1.740(5) yes
S18 C21 . 1.747(5) yes
S19 C22 . 1.749(5) yes
S19 C24 . 1.818(5) yes
S20 C21 . 1.739(5) yes
S20 C23 . 1.816(5) yes
N1 C1 . 1.174(12) yes
N2 C2 . 1.136(9) yes
N3 C3 . 1.165(9) yes
N3 K1 1_655 2.891(7) no
N3 K1 2_675 2.928(6) no
N4 C4 . 1.138(8) yes
N4 K1 2_675 2.979(6) no
C3 K1 1_655 3.502(7) no
C5 C6 . 1.526(7) yes
C7 C8 . 1.340(7) yes
C9 C10 . 1.343(6) yes
C11 C12 . 1.353(7) yes
C13 C14 . 1.521(7) yes
C15 C16 . 1.417(12) yes
C17 C18 . 1.343(7) yes
C19 C20 . 1.368(6) yes
C21 C22 . 1.360(7) yes
C23 C24 . 1.532(7) yes
